data_7206040
loop_
_publ_author_name
'Kojima, Takahiro'
'Kumaki, Daisuke'
'Nishida, Jun-ichi'
'Tokito, Shizuo'
'Yamashita, Yoshiro'

_publ_section_title
;
 Organic field-effect transistors based on novel organic semiconductors
 containing diazaboroles
;
_journal_issue 18
_journal_name_full 'Journal of Materials Chemistry'
_journal_page_first 6607
_journal_paper_doi 10.1039/c1jm00002k
_journal_volume 21
_journal_year 2011
_chemical_formula_moiety 'C36 H28 B2 N4 '
_chemical_formula_sum 'C36 H28 B2 N4'
_chemical_formula_weight 538.26
_space_group_IT_number 14
_symmetry_cell_setting monoclinic
_symmetry_Int_Tables_number 14
_symmetry_space_group_name_Hall '-P 2yn'
_symmetry_space_group_name_H-M 'P 1 21/n 1'
_cell_angle_alpha 90.0000
_cell_angle_beta 97.8185(16)
_cell_angle_gamma 90.0000
_cell_formula_units_Z 2
_cell_length_a 8.6051(4)
_cell_length_b 5.5304(2)
_cell_length_c 27.6946(11)
_cell_measurement_reflns_used 9397
_cell_measurement_temperature 93.1
_cell_measurement_theta_max 27.5
_cell_measurement_theta_min 3.0
_cell_volume 1305.72(9)
_computing_cell_refinement PROCESS-AUTO
_computing_data_collection PROCESS-AUTO
_computing_data_reduction CrystalStructure
_computing_publication_material 'CrystalStructure 3.8'
_computing_structure_refinement SHELXL
_computing_structure_solution SIR2004
_diffrn_detector_area_resol_mean 10.00
_diffrn_measured_fraction_theta_full 0.999
_diffrn_measured_fraction_theta_max 0.999
_diffrn_measurement_device_type 'Rigaku RAXIS-RAPID'
_diffrn_measurement_method \w
_diffrn_radiation_type 'Mo K\a'
_diffrn_radiation_wavelength 0.71075
_diffrn_reflns_av_R_equivalents 0.023
_diffrn_reflns_limit_h_max 11
_diffrn_reflns_limit_h_min -11
_diffrn_reflns_limit_k_max 7
_diffrn_reflns_limit_k_min -6
_diffrn_reflns_limit_l_max 35
_diffrn_reflns_limit_l_min -35
_diffrn_reflns_number 12115
_diffrn_reflns_theta_full 27.48
_diffrn_reflns_theta_max 27.48
_exptl_absorpt_coefficient_mu 0.080
_exptl_absorpt_correction_T_max 0.976
_exptl_absorpt_correction_T_min 0.813
_exptl_absorpt_correction_type multi-scan
_exptl_absorpt_process_details
;
Higashi, T. (1995). Program for Absorption Correction.
Rigaku Corporation, Tokyo, Japan.
;
_exptl_crystal_colour yellow
_exptl_crystal_density_diffrn 1.369
_exptl_crystal_density_method 'not measured'
_exptl_crystal_description block
_exptl_crystal_F_000 564.00
_exptl_crystal_size_max 0.79
_exptl_crystal_size_mid 0.50
_exptl_crystal_size_min 0.30
_refine_diff_density_max 0.35
_refine_diff_density_min -0.21
_refine_ls_extinction_method none
_refine_ls_goodness_of_fit_ref 1.082
_refine_ls_hydrogen_treatment refall
_refine_ls_number_parameters 191
_refine_ls_number_reflns 2992
_refine_ls_R_factor_gt 0.0427
_refine_ls_shift/su_max 0.0000
_refine_ls_structure_factor_coef Fsqd
_refine_ls_weighting_details 'w = 1/[\s^2^(Fo^2^)+(0.0685P)^2^+0.4243P] where P=(Fo^2^+2Fc^2^)/3'
_refine_ls_weighting_scheme calc
_refine_ls_wR_factor_ref 0.1227
_reflns_number_gt 2624
_reflns_number_total 2992
_reflns_threshold_expression F^2^>2.0\s(F^2^)
_cod_data_source_file c1jm00002k.txt
_cod_data_source_block '_Compound_4'
_cod_original_formula_sum 'C36 H28 B2 N4 '
_cod_database_code 7206040

loop_
_symmetry_equiv_pos_site_id
_symmetry_equiv_pos_as_xyz
1 +X,+Y,+Z
2 1/2-X,1/2+Y,1/2-Z
3 -X,-Y,-Z
4 1/2+X,1/2-Y,1/2+Z

loop_
_atom_site_label
_atom_site_type_symbol
_atom_site_fract_x
_atom_site_fract_y
_atom_site_fract_z
_atom_site_U_iso_or_equiv
_atom_site_adp_type
_atom_site_occupancy
_atom_site_symmetry_multiplicity
_atom_site_calc_flag
_atom_site_refinement_flags
_atom_site_disorder_assembly
_atom_site_disorder_group
N(1) N 0.81572(11) -0.00693(18) 0.13850(3) 0.0188(2) Uani 1.00 1 d . . .
N(2) N 0.70647(11) 0.34536(17) 0.16015(3) 0.0171(2) Uani 1.00 1 d . . .
C(1) C 0.52870(12) 0.0573(2) 0.02399(4) 0.0153(2) Uani 1.00 1 d . . .
C(2) C 0.64910(13) -0.0493(2) 0.05646(4) 0.0171(2) Uani 1.00 1 d . . .
C(3) C 0.69964(12) 0.0610(2) 0.10068(4) 0.0165(2) Uani 1.00 1 d . . .
C(4) C 0.63242(13) 0.2785(2) 0.11413(4) 0.0158(2) Uani 1.00 1 d . . .
C(5) C 0.51372(13) 0.3870(2) 0.08261(4) 0.0172(2) Uani 1.00 1 d . . .
C(6) C 0.46342(13) 0.2754(2) 0.03822(4) 0.0167(2) Uani 1.00 1 d . . .
C(7) C 0.93753(12) 0.1706(2) 0.22540(4) 0.0166(2) Uani 1.00 1 d . . .
C(8) C 1.04662(14) -0.0143(2) 0.23785(4) 0.0210(2) Uani 1.00 1 d . . .
C(9) C 1.15152(14) -0.0095(2) 0.28067(5) 0.0215(2) Uani 1.00 1 d . . .
C(10) C 1.15245(12) 0.18198(19) 0.31380(4) 0.0152(2) Uani 1.00 1 d . . .
C(11) C 1.04235(14) 0.3659(2) 0.30194(4) 0.0223(2) Uani 1.00 1 d . . .
C(12) C 0.93864(14) 0.3605(2) 0.25891(4) 0.0224(2) Uani 1.00 1 d . . .
C(13) C 1.26517(12) 0.18891(19) 0.35975(4) 0.0158(2) Uani 1.00 1 d . . .
C(14) C 1.37829(15) 0.0092(2) 0.37076(4) 0.0243(2) Uani 1.00 1 d . . .
C(15) C 1.47912(15) 0.0100(2) 0.41459(4) 0.0251(2) Uani 1.00 1 d . . .
C(16) C 1.46884(13) 0.1911(2) 0.44837(4) 0.0213(2) Uani 1.00 1 d . . .
C(17) C 1.35808(16) 0.3717(2) 0.43804(5) 0.0291(3) Uani 1.00 1 d . . .
C(18) C 1.25796(15) 0.3717(2) 0.39417(5) 0.0261(2) Uani 1.00 1 d . . .
B(1) B 0.82385(15) 0.1690(2) 0.17671(5) 0.0178(2) Uani 1.00 1 d . . .
H(1) H 0.8746 -0.1372 0.1388 0.023 Uiso 1.00 1 c R . .
H(2) H 0.6847 0.4749 0.1764 0.021 Uiso 1.00 1 c R . .
H(3) H 0.6956 -0.1966 0.0481 0.021 Uiso 1.00 1 c R . .
H(4) H 0.4677 0.5344 0.0911 0.021 Uiso 1.00 1 c R . .
H(5) H 0.3818 0.3492 0.0166 0.020 Uiso 1.00 1 c R . .
H(6) H 1.0491 -0.1475 0.2163 0.025 Uiso 1.00 1 c R . .
H(7) H 1.2240 -0.1385 0.2876 0.026 Uiso 1.00 1 c R . .
H(8) H 1.0384 0.4974 0.3238 0.027 Uiso 1.00 1 c R . .
H(9) H 0.8662 0.4896 0.2520 0.027 Uiso 1.00 1 c R . .
H(10) H 1.3867 -0.1164 0.3479 0.029 Uiso 1.00 1 c R . .
H(11) H 1.5552 -0.1143 0.4213 0.030 Uiso 1.00 1 c R . .
H(12) H 1.5371 0.1917 0.4784 0.026 Uiso 1.00 1 c R . .
H(13) H 1.3503 0.4967 0.4611 0.035 Uiso 1.00 1 c R . .
H(14) H 1.1834 0.4982 0.3875 0.031 Uiso 1.00 1 c R . .

loop_
_atom_site_aniso_label
_atom_site_aniso_U_11
_atom_site_aniso_U_22
_atom_site_aniso_U_33
_atom_site_aniso_U_12
_atom_site_aniso_U_13
_atom_site_aniso_U_23
N(1) 0.0180(4) 0.0187(4) 0.0187(4) 0.0041(3) -0.0006(3) -0.0023(3)
N(2) 0.0177(4) 0.0169(4) 0.0168(4) 0.0009(3) 0.0024(3) -0.0030(3)
C(1) 0.0140(4) 0.0157(5) 0.0168(5) -0.0013(3) 0.0041(4) 0.0009(4)
C(2) 0.0170(5) 0.0156(5) 0.0190(5) 0.0020(4) 0.0032(4) -0.0016(4)
C(3) 0.0142(4) 0.0165(5) 0.0190(5) 0.0007(4) 0.0027(4) 0.0009(4)
C(4) 0.0165(5) 0.0160(5) 0.0156(5) -0.0021(4) 0.0045(4) -0.0008(4)
C(5) 0.0183(5) 0.0149(5) 0.0194(5) 0.0018(4) 0.0055(4) 0.0003(4)
C(6) 0.0165(5) 0.0164(5) 0.0174(5) 0.0012(4) 0.0030(4) 0.0020(4)
C(7) 0.0154(5) 0.0177(5) 0.0177(5) -0.0008(4) 0.0054(4) -0.0006(4)
C(8) 0.0220(5) 0.0181(5) 0.0222(6) 0.0011(4) 0.0002(4) -0.0061(4)
C(9) 0.0206(5) 0.0170(5) 0.0257(6) 0.0043(4) -0.0008(4) -0.0036(4)
C(10) 0.0146(4) 0.0161(5) 0.0156(5) -0.0010(4) 0.0044(3) 0.0004(4)
C(11) 0.0270(6) 0.0220(5) 0.0173(5) 0.0073(4) 0.0008(4) -0.0055(4)
C(12) 0.0243(5) 0.0225(5) 0.0195(5) 0.0083(4) 0.0003(4) -0.0021(4)
C(13) 0.0154(4) 0.0169(5) 0.0157(5) -0.0024(4) 0.0044(3) 0.0005(4)
C(14) 0.0283(6) 0.0250(6) 0.0185(5) 0.0081(5) -0.0003(4) -0.0051(4)
C(15) 0.0275(6) 0.0265(6) 0.0198(5) 0.0077(5) -0.0023(4) 0.0005(4)
C(16) 0.0196(5) 0.0262(6) 0.0175(5) -0.0046(4) 0.0007(4) 0.0006(4)
C(17) 0.0303(6) 0.0270(6) 0.0274(6) 0.0021(5) -0.0055(5) -0.0124(5)
C(18) 0.0258(6) 0.0214(6) 0.0287(6) 0.0047(4) -0.0046(4) -0.0076(4)
B(1) 0.0159(5) 0.0189(6) 0.0194(5) -0.0012(4) 0.0050(4) -0.0004(4)

loop_
_atom_type_symbol
_atom_type_description
_atom_type_scat_dispersion_real
_atom_type_scat_dispersion_imag
_atom_type_scat_source
C C 0.003 0.002
;
International Tables for Crystallography
(1992, Vol. C, Tables 4.2.6.8 and 6.1.1.4)
;
H H 0.000 0.000
;
International Tables for Crystallography
(1992, Vol. C, Table 6.1.1.4)
;
N N 0.006 0.003
;
International Tables for Crystallography
(1992, Vol. C, Tables 4.2.6.8 and 6.1.1.4)
;
B B 0.001 0.001
;
International Tables for Crystallography
(1992, Vol. C, Tables 4.2.6.8 and 6.1.1.4)
;

loop_
_geom_angle_atom_site_label_1
_geom_angle_atom_site_label_2
_geom_angle_atom_site_label_3
_geom_angle
_geom_angle_publ_flag
_geom_angle_site_symmetry_1
_geom_angle_site_symmetry_2
_geom_angle_site_symmetry_3
C(3) N(1) B(1) 109.23(9) yes . . .
C(4) N(2) B(1) 109.03(9) yes . . .
C(1) C(1) C(2) 121.10(9) yes 3_655 . .
C(1) C(1) C(6) 121.04(9) yes 3_655 . .
C(2) C(1) C(6) 117.86(9) yes . . .
C(1) C(2) C(3) 119.76(10) yes . . .
N(1) C(3) C(2) 130.64(10) yes . . .
N(1) C(3) C(4) 108.02(9) yes . . .
C(2) C(3) C(4) 121.35(9) yes . . .
N(2) C(4) C(3) 108.39(9) yes . . .
N(2) C(4) C(5) 131.77(10) yes . . .
C(3) C(4) C(5) 119.84(9) yes . . .
C(4) C(5) C(6) 118.58(10) yes . . .
C(1) C(6) C(5) 122.61(9) yes . . .
C(8) C(7) C(12) 116.16(9) yes . . .
C(8) C(7) B(1) 122.12(10) yes . . .
C(12) C(7) B(1) 121.71(9) yes . . .
C(7) C(8) C(9) 122.18(10) yes . . .
C(8) C(9) C(10) 121.25(10) yes . . .
C(9) C(10) C(11) 116.92(9) yes . . .
C(9) C(10) C(13) 121.56(9) yes . . .
C(11) C(10) C(13) 121.52(9) yes . . .
C(10) C(11) C(12) 121.46(10) yes . . .
C(7) C(12) C(11) 122.02(10) yes . . .
C(10) C(13) C(14) 121.42(9) yes . . .
C(10) C(13) C(18) 121.11(9) yes . . .
C(14) C(13) C(18) 117.44(9) yes . . .
C(13) C(14) C(15) 121.43(11) yes . . .
C(14) C(15) C(16) 120.18(11) yes . . .
C(15) C(16) C(17) 119.28(10) yes . . .
C(16) C(17) C(18) 120.56(12) yes . . .
C(13) C(18) C(17) 121.10(11) yes . . .
N(1) B(1) N(2) 105.33(9) yes . . .
N(1) B(1) C(7) 127.34(10) yes . . .
N(2) B(1) C(7) 127.33(10) yes . . .
C(3) N(1) H(1) 125.4 no . . .
B(1) N(1) H(1) 125.4 no . . .
C(4) N(2) H(2) 125.5 no . . .
B(1) N(2) H(2) 125.5 no . . .
C(1) C(2) H(3) 120.1 no . . .
C(3) C(2) H(3) 120.1 no . . .
C(4) C(5) H(4) 120.7 no . . .
C(6) C(5) H(4) 120.7 no . . .
C(1) C(6) H(5) 118.7 no . . .
C(5) C(6) H(5) 118.7 no . . .
C(7) C(8) H(6) 118.9 no . . .
C(9) C(8) H(6) 118.9 no . . .
C(8) C(9) H(7) 119.4 no . . .
C(10) C(9) H(7) 119.4 no . . .
C(10) C(11) H(8) 119.3 no . . .
C(12) C(11) H(8) 119.3 no . . .
C(7) C(12) H(9) 119.0 no . . .
C(11) C(12) H(9) 119.0 no . . .
C(13) C(14) H(10) 119.3 no . . .
C(15) C(14) H(10) 119.3 no . . .
C(14) C(15) H(11) 119.9 no . . .
C(16) C(15) H(11) 119.9 no . . .
C(15) C(16) H(12) 120.4 no . . .
C(17) C(16) H(12) 120.4 no . . .
C(16) C(17) H(13) 119.7 no . . .
C(18) C(17) H(13) 119.7 no . . .
C(13) C(18) H(14) 119.4 no . . .
C(17) C(18) H(14) 119.5 no . . .

loop_
_geom_bond_atom_site_label_1
_geom_bond_atom_site_label_2
_geom_bond_distance
_geom_bond_publ_flag
_geom_bond_site_symmetry_1
_geom_bond_site_symmetry_2
N(1) C(3) 1.3969(13) yes . .
N(1) B(1) 1.4321(16) yes . .
N(2) C(4) 1.3951(13) yes . .
N(2) B(1) 1.4339(15) yes . .
C(1) C(1) 1.4943(15) yes . 3_655
C(1) C(2) 1.4059(14) yes . .
C(1) C(6) 1.4092(15) yes . .
C(2) C(3) 1.3844(15) yes . .
C(3) C(4) 1.4065(15) yes . .
C(4) C(5) 1.3867(14) yes . .
C(5) C(6) 1.3909(15) yes . .
C(7) C(8) 1.3989(15) yes . .
C(7) C(12) 1.4010(16) yes . .
C(7) B(1) 1.5545(16) yes . .
C(8) C(9) 1.3895(16) yes . .
C(9) C(10) 1.4004(16) yes . .
C(10) C(11) 1.3984(15) yes . .
C(10) C(13) 1.4919(14) yes . .
C(11) C(12) 1.3886(15) yes . .
C(13) C(14) 1.3956(16) yes . .
C(13) C(18) 1.3966(17) yes . .
C(14) C(15) 1.3927(15) yes . .
C(15) C(16) 1.3817(16) yes . .
C(16) C(17) 1.3831(17) yes . .
C(17) C(18) 1.3905(18) yes . .
N(1) H(1) 0.880 no . .
N(2) H(2) 0.880 no . .
C(2) H(3) 0.950 no . .
C(5) H(4) 0.950 no . .
C(6) H(5) 0.950 no . .
C(8) H(6) 0.950 no . .
C(9) H(7) 0.950 no . .
C(11) H(8) 0.950 no . .
C(12) H(9) 0.950 no . .
C(14) H(10) 0.950 no . .
C(15) H(11) 0.950 no . .
C(16) H(12) 0.950 no . .
C(17) H(13) 0.950 no . .
C(18) H(14) 0.950 no . .

loop_
_geom_contact_atom_site_label_1
_geom_contact_atom_site_label_2
_geom_contact_distance
_geom_contact_publ_flag
_geom_contact_site_symmetry_1
_geom_contact_site_symmetry_2
N(1) N(2) 2.2787(13) ? . .
N(1) C(2) 2.5272(13) ? . .
N(1) C(4) 2.2682(14) ? . .
N(1) C(5) 3.5778(14) ? . .
N(1) C(7) 2.6773(13) ? . .
N(1) C(8) 3.1674(13) ? . .
N(2) N(1) 2.2787(13) ? . .
N(2) C(2) 3.5874(13) ? . .
N(2) C(3) 2.2722(14) ? . .
N(2) C(5) 2.5390(13) ? . .
N(2) C(7) 2.6788(13) ? . .
N(2) C(12) 3.1611(13) ? . .
C(1) C(2) 2.5258(14) ? . 3_655
C(1) C(3) 2.4135(14) ? . .
C(1) C(4) 2.8139(15) ? . .
C(1) C(5) 2.4562(15) ? . .
C(1) C(6) 2.5279(15) ? . 3_655
C(2) N(1) 2.5272(13) ? . .
C(2) N(2) 3.5874(13) ? . .
C(2) C(1) 2.5258(14) ? . 3_655
C(2) C(4) 2.4332(15) ? . .
C(2) C(5) 3.4394(15) ? . 1_545
C(2) C(5) 2.8167(15) ? . .
C(2) C(6) 2.4112(15) ? . .
C(2) C(6) 2.9471(15) ? . 3_655
C(3) N(2) 2.2722(14) ? . .
C(3) C(1) 2.4135(14) ? . .
C(3) C(5) 2.4170(15) ? . .
C(3) C(6) 2.7519(14) ? . .
C(3) B(1) 2.3066(16) ? . .
C(4) N(1) 2.2682(14) ? . .
C(4) C(1) 2.8139(15) ? . .
C(4) C(2) 2.4332(15) ? . .
C(4) C(6) 2.3881(14) ? . .
C(4) B(1) 2.3037(16) ? . .
C(5) N(1) 3.5778(14) ? . .
C(5) N(2) 2.5390(13) ? . .
C(5) C(1) 2.4562(15) ? . .
C(5) C(2) 2.8167(15) ? . .
C(5) C(2) 3.4394(15) ? . 1_565
C(5) C(3) 2.4170(15) ? . .
C(5) C(13) 3.4840(16) ? . 2_655
C(6) C(1) 2.5279(15) ? . 3_655
C(6) C(2) 2.4112(15) ? . .
C(6) C(2) 2.9471(15) ? . 3_655
C(6) C(3) 2.7519(14) ? . .
C(6) C(4) 2.3881(14) ? . .
C(6) C(6) 3.3782(15) ? . 3_665
C(7) N(1) 2.6773(13) ? . .
C(7) N(2) 2.6788(13) ? . .
C(7) C(9) 2.4410(15) ? . .
C(7) C(10) 2.8611(14) ? . .
C(7) C(11) 2.4400(15) ? . .
C(8) N(1) 3.1674(13) ? . .
C(8) C(10) 2.4312(15) ? . .
C(8) C(10) 3.5470(16) ? . 2_745
C(8) C(11) 2.7550(16) ? . .
C(8) C(12) 2.3765(17) ? . .
C(8) B(1) 2.5857(16) ? . .
C(9) C(7) 2.4410(15) ? . .
C(9) C(11) 2.3853(17) ? . .
C(9) C(12) 2.7579(16) ? . .
C(9) C(13) 2.5247(16) ? . .
C(9) C(14) 2.9528(16) ? . .
C(10) C(7) 2.8611(14) ? . .
C(10) C(8) 2.4312(15) ? . .
C(10) C(8) 3.5470(16) ? . 2_755
C(10) C(12) 2.4311(14) ? . .
C(10) C(14) 2.5188(15) ? . .
C(10) C(18) 2.5159(16) ? . .
C(11) C(7) 2.4400(15) ? . .
C(11) C(8) 2.7550(16) ? . .
C(11) C(9) 2.3853(17) ? . .
C(11) C(13) 2.5224(14) ? . .
C(11) C(18) 2.9459(16) ? . .
C(12) N(2) 3.1611(13) ? . .
C(12) C(8) 2.3765(17) ? . .
C(12) C(9) 2.7579(16) ? . .
C(12) C(10) 2.4311(14) ? . .
C(12) B(1) 2.5824(17) ? . .
C(12) B(1) 3.5052(18) ? . 2_655
C(13) C(5) 3.4840(16) ? . 2_645
C(13) C(9) 2.5247(16) ? . .
C(13) C(11) 2.5224(14) ? . .
C(13) C(15) 2.4320(15) ? . .
C(13) C(16) 2.8151(14) ? . .
C(13) C(17) 2.4270(17) ? . .
C(14) C(9) 2.9528(16) ? . .
C(14) C(10) 2.5188(15) ? . .
C(14) C(16) 2.4050(15) ? . .
C(14) C(17) 2.7585(18) ? . .
C(14) C(18) 2.3863(18) ? . .
C(14) B(1) 3.5714(18) ? . 2_745
C(15) C(13) 2.4320(15) ? . .
C(15) C(17) 2.3858(19) ? . .
C(15) C(18) 2.7659(17) ? . .
C(16) C(13) 2.8151(14) ? . .
C(16) C(14) 2.4050(15) ? . .
C(16) C(16) 3.5381(16) ? . 3_856
C(16) C(18) 2.4088(16) ? . .
C(17) C(13) 2.4270(17) ? . .
C(17) C(14) 2.7585(18) ? . .
C(17) C(15) 2.3858(19) ? . .
C(18) C(10) 2.5159(16) ? . .
C(18) C(11) 2.9459(16) ? . .
C(18) C(14) 2.3863(18) ? . .
C(18) C(15) 2.7659(17) ? . .
C(18) C(16) 2.4088(16) ? . .
B(1) C(3) 2.3066(16) ? . .
B(1) C(4) 2.3037(16) ? . .
B(1) C(8) 2.5857(16) ? . .
B(1) C(12) 2.5824(17) ? . .
B(1) C(12) 3.5052(18) ? . 2_645
B(1) C(14) 3.5714(18) ? . 2_755
N(1) H(2) 3.302 ? . 1_545
N(1) H(2) 3.130 ? . .
N(1) H(3) 2.781 ? . .
N(1) H(6) 2.847 ? . .
N(1) H(8) 3.353 ? . 2_645
N(1) H(9) 3.598 ? . 2_645
N(1) H(10) 3.332 ? . 2_755
N(1) H(11) 3.032 ? . 2_755
N(2) H(1) 3.130 ? . .
N(2) H(1) 3.296 ? . 1_565
N(2) H(4) 2.810 ? . .
N(2) H(8) 2.932 ? . 2_645
N(2) H(9) 2.836 ? . .
N(2) H(9) 3.255 ? . 2_645
N(2) H(10) 3.544 ? . 2_755
N(2) H(11) 3.256 ? . 2_755
C(1) H(3) 2.054 ? . .
C(1) H(3) 2.694 ? . 3_655
C(1) H(4) 3.516 ? . 1_545
C(1) H(4) 3.311 ? . .
C(1) H(5) 2.043 ? . .
C(1) H(5) 2.673 ? . 3_655
C(1) H(5) 3.587 ? . 3_665
C(1) H(13) 3.360 ? . 2_645
C(1) H(13) 3.478 ? . 4_454
C(1) H(14) 3.266 ? . 2_645
C(2) H(1) 2.828 ? . .
C(2) H(4) 3.011 ? . 1_545
C(2) H(5) 3.267 ? . .
C(2) H(5) 2.602 ? . 3_655
C(2) H(11) 3.495 ? . 2_755
C(2) H(12) 3.314 ? . 2_745
C(2) H(13) 3.362 ? . 4_454
C(2) H(14) 3.446 ? . 2_645
C(3) H(1) 2.037 ? . .
C(3) H(2) 3.119 ? . .
C(3) H(3) 2.034 ? . .
C(3) H(4) 3.520 ? . 1_545
C(3) H(4) 3.281 ? . .
C(3) H(8) 3.140 ? . 2_645
C(3) H(11) 2.897 ? . 2_755
C(3) H(14) 3.374 ? . 2_645
C(4) H(1) 3.115 ? . .
C(4) H(2) 2.036 ? . .
C(4) H(3) 3.289 ? . .
C(4) H(3) 3.513 ? . 1_565
C(4) H(4) 2.042 ? . .
C(4) H(5) 3.242 ? . .
C(4) H(8) 2.867 ? . 2_645
C(4) H(11) 3.043 ? . 2_755
C(4) H(14) 3.124 ? . 2_645
C(5) H(2) 2.847 ? . .
C(5) H(3) 3.012 ? . 1_565
C(5) H(5) 2.026 ? . .
C(5) H(5) 3.341 ? . 3_665
C(5) H(8) 3.446 ? . 2_645
C(5) H(14) 2.927 ? . 2_645
C(6) H(3) 3.276 ? . .
C(6) H(3) 3.528 ? . 1_565
C(6) H(3) 2.624 ? . 3_655
C(6) H(4) 2.046 ? . .
C(6) H(5) 2.991 ? . 3_665
C(6) H(13) 3.111 ? . 2_645
C(6) H(14) 2.981 ? . 2_645
C(7) H(1) 2.931 ? . .
C(7) H(2) 2.934 ? . .
C(7) H(2) 3.233 ? . 2_645
C(7) H(6) 2.036 ? . .
C(7) H(7) 3.288 ? . .
C(7) H(7) 3.164 ? . 2_755
C(7) H(8) 3.287 ? . .
C(7) H(9) 2.039 ? . .
C(7) H(9) 2.945 ? . 2_645
C(7) H(10) 2.937 ? . 2_755
C(8) H(1) 3.012 ? . .
C(8) H(2) 3.300 ? . 2_645
C(8) H(7) 2.032 ? . .
C(8) H(7) 3.015 ? . 2_755
C(8) H(9) 3.202 ? . 1_545
C(8) H(9) 3.240 ? . .
C(8) H(10) 3.343 ? . 2_755
C(9) H(2) 3.275 ? . 2_645
C(9) H(6) 2.027 ? . .
C(9) H(6) 3.255 ? . 2_755
C(9) H(7) 3.079 ? . 2_755
C(9) H(8) 3.182 ? . 1_545
C(9) H(8) 3.248 ? . .
C(9) H(10) 2.624 ? . .
C(10) H(2) 3.164 ? . 2_645
C(10) H(4) 3.067 ? . 2_645
C(10) H(6) 3.278 ? . .
C(10) H(6) 2.960 ? . 2_755
C(10) H(7) 2.042 ? . .
C(10) H(7) 3.289 ? . 2_755
C(10) H(8) 2.039 ? . .
C(10) H(9) 3.278 ? . .
C(10) H(10) 2.676 ? . .
C(10) H(14) 2.673 ? . .
C(11) H(2) 3.028 ? . 2_645
C(11) H(4) 3.494 ? . 2_645
C(11) H(6) 3.593 ? . 1_565
C(11) H(7) 3.248 ? . .
C(11) H(7) 3.206 ? . 1_565
C(11) H(7) 3.398 ? . 2_755
C(11) H(9) 2.027 ? . .
C(11) H(14) 2.615 ? . .
C(12) H(2) 3.007 ? . .
C(12) H(2) 3.066 ? . 2_645
C(12) H(6) 3.239 ? . .
C(12) H(6) 3.163 ? . 1_565
C(12) H(7) 3.332 ? . 2_755
C(12) H(8) 2.030 ? . .
C(12) H(9) 3.311 ? . 2_645
C(12) H(10) 3.497 ? . 2_755
C(13) H(1) 3.241 ? . 2_755
C(13) H(4) 2.709 ? . 2_645
C(13) H(6) 2.954 ? . 2_755
C(13) H(7) 2.684 ? . .
C(13) H(8) 2.680 ? . .
C(13) H(10) 2.036 ? . .
C(13) H(11) 3.285 ? . .
C(13) H(13) 3.280 ? . .
C(13) H(14) 2.039 ? . .
C(14) H(1) 2.928 ? . 2_755
C(14) H(4) 3.294 ? . 2_645
C(14) H(6) 3.197 ? . 2_755
C(14) H(7) 2.627 ? . .
C(14) H(11) 2.040 ? . .
C(14) H(12) 3.265 ? . .
C(14) H(14) 3.350 ? . 1_545
C(14) H(14) 3.248 ? . .
C(15) H(1) 2.843 ? . 2_755
C(15) H(3) 3.278 ? . 2_755
C(15) H(10) 2.034 ? . .
C(15) H(12) 2.034 ? . .
C(15) H(12) 3.188 ? . 3_856
C(15) H(13) 3.367 ? . 1_545
C(15) H(13) 3.244 ? . .
C(16) H(1) 3.071 ? . 2_755
C(16) H(3) 2.942 ? . 2_755
C(16) H(10) 3.257 ? . .
C(16) H(11) 2.030 ? . .
C(16) H(12) 2.938 ? . 3_856
C(16) H(13) 2.029 ? . .
C(16) H(13) 3.260 ? . 3_866
C(16) H(14) 3.261 ? . .
C(17) H(1) 3.340 ? . 2_755
C(17) H(4) 3.373 ? . 2_645
C(17) H(11) 3.245 ? . .
C(17) H(11) 3.374 ? . 1_565
C(17) H(12) 2.036 ? . .
C(17) H(12) 3.382 ? . 3_866
C(17) H(13) 3.566 ? . 3_866
C(17) H(14) 2.034 ? . .
C(18) H(1) 3.409 ? . 2_755
C(18) H(4) 2.763 ? . 2_645
C(18) H(8) 2.617 ? . .
C(18) H(10) 3.248 ? . .
C(18) H(10) 3.357 ? . 1_565
C(18) H(12) 3.267 ? . .
C(18) H(13) 2.036 ? . .
B(1) H(1) 2.070 ? . .
B(1) H(2) 2.073 ? . .
B(1) H(6) 2.728 ? . .
B(1) H(8) 3.257 ? . 2_645
B(1) H(9) 2.723 ? . .
B(1) H(9) 2.905 ? . 2_645
B(1) H(10) 2.922 ? . 2_755
B(1) H(11) 3.264 ? . 2_755
H(1) N(2) 3.296 ? . 1_545
H(1) N(2) 3.130 ? . .
H(1) C(2) 2.828 ? . .
H(1) C(3) 2.037 ? . .
H(1) C(4) 3.115 ? . .
H(1) C(7) 2.931 ? . .
H(1) C(8) 3.012 ? . .
H(1) C(13) 3.241 ? . 2_745
H(1) C(14) 2.928 ? . 2_745
H(1) C(15) 2.843 ? . 2_745
H(1) C(16) 3.071 ? . 2_745
H(1) C(17) 3.340 ? . 2_745
H(1) C(18) 3.409 ? . 2_745
H(1) B(1) 2.070 ? . .
H(1) H(2) 2.969 ? . 1_545
H(1) H(3) 2.782 ? . .
H(1) H(6) 2.447 ? . .
H(1) H(10) 3.343 ? . 2_745
H(1) H(10) 3.528 ? . 2_755
H(1) H(11) 3.221 ? . 2_745
H(1) H(11) 3.431 ? . 2_755
H(1) H(12) 3.560 ? . 2_745
H(2) N(1) 3.130 ? . .
H(2) N(1) 3.302 ? . 1_565
H(2) C(3) 3.119 ? . .
H(2) C(4) 2.036 ? . .
H(2) C(5) 2.847 ? . .
H(2) C(7) 2.934 ? . .
H(2) C(7) 3.233 ? . 2_655
H(2) C(8) 3.300 ? . 2_655
H(2) C(9) 3.275 ? . 2_655
H(2) C(10) 3.164 ? . 2_655
H(2) C(11) 3.028 ? . 2_655
H(2) C(12) 3.007 ? . .
H(2) C(12) 3.066 ? . 2_655
H(2) B(1) 2.073 ? . .
H(2) H(1) 2.969 ? . 1_565
H(2) H(4) 2.823 ? . .
H(2) H(8) 3.264 ? . 2_645
H(2) H(8) 3.469 ? . 2_655
H(2) H(9) 2.437 ? . .
H(2) H(9) 3.401 ? . 2_645
H(2) H(9) 3.531 ? . 2_655
H(3) N(1) 2.781 ? . .
H(3) C(1) 2.054 ? . .
H(3) C(1) 2.694 ? . 3_655
H(3) C(3) 2.034 ? . .
H(3) C(4) 3.513 ? . 1_545
H(3) C(4) 3.289 ? . .
H(3) C(5) 3.012 ? . 1_545
H(3) C(6) 3.528 ? . 1_545
H(3) C(6) 3.276 ? . .
H(3) C(6) 2.624 ? . 3_655
H(3) C(15) 3.278 ? . 2_745
H(3) C(16) 2.942 ? . 2_745
H(3) H(1) 2.782 ? . .
H(3) H(4) 2.849 ? . 1_545
H(3) H(5) 2.011 ? . 3_655
H(3) H(11) 3.188 ? . 2_745
H(3) H(12) 2.582 ? . 2_745
H(3) H(13) 3.110 ? . 4_454
H(4) N(2) 2.810 ? . .
H(4) C(1) 3.311 ? . .
H(4) C(1) 3.516 ? . 1_565
H(4) C(2) 3.011 ? . 1_565
H(4) C(3) 3.281 ? . .
H(4) C(3) 3.520 ? . 1_565
H(4) C(4) 2.042 ? . .
H(4) C(6) 2.046 ? . .
H(4) C(10) 3.067 ? . 2_655
H(4) C(11) 3.494 ? . 2_655
H(4) C(13) 2.709 ? . 2_655
H(4) C(14) 3.294 ? . 2_655
H(4) C(17) 3.373 ? . 2_655
H(4) C(18) 2.763 ? . 2_655
H(4) H(2) 2.823 ? . .
H(4) H(3) 2.849 ? . 1_565
H(4) H(5) 2.332 ? . .
H(4) H(5) 3.472 ? . 3_665
H(4) H(8) 3.484 ? . 2_655
H(4) H(14) 3.323 ? . 2_645
H(4) H(14) 2.971 ? . 2_655
H(5) C(1) 2.043 ? . .
H(5) C(1) 2.673 ? . 3_655
H(5) C(1) 3.587 ? . 3_665
H(5) C(2) 3.267 ? . .
H(5) C(2) 2.602 ? . 3_655
H(5) C(4) 3.242 ? . .
H(5) C(5) 2.026 ? . .
H(5) C(5) 3.341 ? . 3_665
H(5) C(6) 2.991 ? . 3_665
H(5) H(3) 2.011 ? . 3_655
H(5) H(4) 2.332 ? . .
H(5) H(4) 3.472 ? . 3_665
H(5) H(5) 2.877 ? . 3_665
H(5) H(12) 3.020 ? . 4_354
H(5) H(13) 2.916 ? . 2_645
H(5) H(14) 3.397 ? . 2_645
H(6) N(1) 2.847 ? . .
H(6) C(7) 2.036 ? . .
H(6) C(9) 2.027 ? . .
H(6) C(9) 3.255 ? . 2_745
H(6) C(10) 3.278 ? . .
H(6) C(10) 2.960 ? . 2_745
H(6) C(11) 3.593 ? . 1_545
H(6) C(12) 3.163 ? . 1_545
H(6) C(12) 3.239 ? . .
H(6) C(13) 2.954 ? . 2_745
H(6) C(14) 3.197 ? . 2_745
H(6) B(1) 2.728 ? . .
H(6) H(1) 2.447 ? . .
H(6) H(7) 2.315 ? . .
H(6) H(7) 3.355 ? . 2_745
H(6) H(7) 3.436 ? . 2_755
H(6) H(8) 3.578 ? . 1_545
H(6) H(9) 2.811 ? . 1_545
H(6) H(10) 3.234 ? . 2_745
H(6) H(10) 3.515 ? . 2_755
H(7) C(7) 3.288 ? . .
H(7) C(7) 3.164 ? . 2_745
H(7) C(8) 2.032 ? . .
H(7) C(8) 3.015 ? . 2_745
H(7) C(9) 3.079 ? . 2_745
H(7) C(10) 2.042 ? . .
H(7) C(10) 3.289 ? . 2_745
H(7) C(11) 3.206 ? . 1_545
H(7) C(11) 3.248 ? . .
H(7) C(11) 3.398 ? . 2_745
H(7) C(12) 3.332 ? . 2_745
H(7) C(13) 2.684 ? . .
H(7) C(14) 2.627 ? . .
H(7) H(6) 2.315 ? . .
H(7) H(6) 3.436 ? . 2_745
H(7) H(6) 3.355 ? . 2_755
H(7) H(7) 3.527 ? . 2_745
H(7) H(7) 3.527 ? . 2_755
H(7) H(8) 2.836 ? . 1_545
H(7) H(10) 2.031 ? . .
H(7) H(14) 3.475 ? . 1_545
H(8) N(1) 3.353 ? . 2_655
H(8) N(2) 2.932 ? . 2_655
H(8) C(3) 3.140 ? . 2_655
H(8) C(4) 2.867 ? . 2_655
H(8) C(5) 3.446 ? . 2_655
H(8) C(7) 3.287 ? . .
H(8) C(9) 3.248 ? . .
H(8) C(9) 3.182 ? . 1_565
H(8) C(10) 2.039 ? . .
H(8) C(12) 2.030 ? . .
H(8) C(13) 2.680 ? . .
H(8) C(18) 2.617 ? . .
H(8) B(1) 3.257 ? . 2_655
H(8) H(2) 3.469 ? . 2_645
H(8) H(2) 3.264 ? . 2_655
H(8) H(4) 3.484 ? . 2_645
H(8) H(6) 3.578 ? . 1_565
H(8) H(7) 2.836 ? . 1_565
H(8) H(9) 2.314 ? . .
H(8) H(14) 2.017 ? . .
H(9) N(1) 3.598 ? . 2_655
H(9) N(2) 2.836 ? . .
H(9) N(2) 3.255 ? . 2_655
H(9) C(7) 2.039 ? . .
H(9) C(7) 2.945 ? . 2_655
H(9) C(8) 3.240 ? . .
H(9) C(8) 3.202 ? . 1_565
H(9) C(10) 3.278 ? . .
H(9) C(11) 2.027 ? . .
H(9) C(12) 3.311 ? . 2_655
H(9) B(1) 2.723 ? . .
H(9) B(1) 2.905 ? . 2_655
H(9) H(2) 2.437 ? . .
H(9) H(2) 3.531 ? . 2_645
H(9) H(2) 3.401 ? . 2_655
H(9) H(6) 2.811 ? . 1_565
H(9) H(8) 2.314 ? . .
H(9) H(9) 3.406 ? . 2_645
H(9) H(9) 3.406 ? . 2_655
H(10) N(1) 3.332 ? . 2_745
H(10) N(2) 3.544 ? . 2_745
H(10) C(7) 2.937 ? . 2_745
H(10) C(8) 3.343 ? . 2_745
H(10) C(9) 2.624 ? . .
H(10) C(10) 2.676 ? . .
H(10) C(12) 3.497 ? . 2_745
H(10) C(13) 2.036 ? . .
H(10) C(15) 2.034 ? . .
H(10) C(16) 3.257 ? . .
H(10) C(18) 3.357 ? . 1_545
H(10) C(18) 3.248 ? . .
H(10) B(1) 2.922 ? . 2_745
H(10) H(1) 3.528 ? . 2_745
H(10) H(1) 3.343 ? . 2_755
H(10) H(6) 3.515 ? . 2_745
H(10) H(6) 3.234 ? . 2_755
H(10) H(7) 2.031 ? . .
H(10) H(11) 2.331 ? . .
H(10) H(14) 3.055 ? . 1_545
H(11) N(1) 3.032 ? . 2_745
H(11) N(2) 3.256 ? . 2_745
H(11) C(2) 3.495 ? . 2_745
H(11) C(3) 2.897 ? . 2_745
H(11) C(4) 3.043 ? . 2_745
H(11) C(13) 3.285 ? . .
H(11) C(14) 2.040 ? . .
H(11) C(16) 2.030 ? . .
H(11) C(17) 3.374 ? . 1_545
H(11) C(17) 3.245 ? . .
H(11) B(1) 3.264 ? . 2_745
H(11) H(1) 3.431 ? . 2_745
H(11) H(1) 3.221 ? . 2_755
H(11) H(3) 3.188 ? . 2_755
H(11) H(10) 2.331 ? . .
H(11) H(12) 2.335 ? . .
H(11) H(12) 3.023 ? . 3_856
H(11) H(13) 3.079 ? . 1_545
H(12) C(2) 3.314 ? . 2_755
H(12) C(14) 3.265 ? . .
H(12) C(15) 2.034 ? . .
H(12) C(15) 3.188 ? . 3_856
H(12) C(16) 2.938 ? . 3_856
H(12) C(17) 2.036 ? . .
H(12) C(17) 3.382 ? . 3_866
H(12) C(18) 3.267 ? . .
H(12) H(1) 3.560 ? . 2_755
H(12) H(3) 2.582 ? . 2_755
H(12) H(5) 3.020 ? . 4_655
H(12) H(11) 2.335 ? . .
H(12) H(11) 3.023 ? . 3_856
H(12) H(12) 2.559 ? . 3_856
H(12) H(13) 2.334 ? . .
H(12) H(13) 2.505 ? . 3_866
H(13) C(1) 3.360 ? . 2_655
H(13) C(1) 3.478 ? . 4_555
H(13) C(2) 3.362 ? . 4_555
H(13) C(6) 3.111 ? . 2_655
H(13) C(13) 3.280 ? . .
H(13) C(15) 3.244 ? . .
H(13) C(15) 3.367 ? . 1_565
H(13) C(16) 2.029 ? . .
H(13) C(16) 3.260 ? . 3_866
H(13) C(17) 3.566 ? . 3_866
H(13) C(18) 2.036 ? . .
H(13) H(3) 3.110 ? . 4_555
H(13) H(5) 2.916 ? . 2_655
H(13) H(11) 3.079 ? . 1_565
H(13) H(12) 2.334 ? . .
H(13) H(12) 2.505 ? . 3_866
H(13) H(13) 3.125 ? . 3_866
H(13) H(14) 2.329 ? . .
H(14) C(1) 3.266 ? . 2_655
H(14) C(2) 3.446 ? . 2_655
H(14) C(3) 3.374 ? . 2_655
H(14) C(4) 3.124 ? . 2_655
H(14) C(5) 2.927 ? . 2_655
H(14) C(6) 2.981 ? . 2_655
H(14) C(10) 2.673 ? . .
H(14) C(11) 2.615 ? . .
H(14) C(13) 2.039 ? . .
H(14) C(14) 3.248 ? . .
H(14) C(14) 3.350 ? . 1_565
H(14) C(16) 3.261 ? . .
H(14) C(17) 2.034 ? . .
H(14) H(4) 2.971 ? . 2_645
H(14) H(4) 3.323 ? . 2_655
H(14) H(5) 3.397 ? . 2_655
H(14) H(7) 3.475 ? . 1_565
H(14) H(8) 2.017 ? . .
H(14) H(10) 3.055 ? . 1_565
H(14) H(13) 2.329 ? . .

loop_
_geom_torsion_atom_site_label_1
_geom_torsion_atom_site_label_2
_geom_torsion_atom_site_label_3
_geom_torsion_atom_site_label_4
_geom_torsion
_geom_torsion_publ_flag
_geom_torsion_site_symmetry_1
_geom_torsion_site_symmetry_2
_geom_torsion_site_symmetry_3
_geom_torsion_site_symmetry_4
C(3) N(1) B(1) N(2) 0.29(12) ? . . . .
C(3) N(1) B(1) C(7) -178.82(11) ? . . . .
B(1) N(1) C(3) C(2) 179.84(12) ? . . . .
B(1) N(1) C(3) C(4) -0.18(12) ? . . . .
C(4) N(2) B(1) N(1) -0.30(12) ? . . . .
C(4) N(2) B(1) C(7) 178.81(11) ? . . . .
B(1) N(2) C(4) C(3) 0.19(13) ? . . . .
B(1) N(2) C(4) C(5) -179.34(12) ? . . . .
C(1) C(1) C(2) C(3) -179.92(10) ? 3_655 . . .
C(2) C(1) C(1) C(6) -0.25(16) ? . . 3_655 3_655
C(1) C(1) C(6) C(5) 179.90(10) ? 3_655 . . .
C(6) C(1) C(1) C(2) 0.25(16) ? . . 3_655 3_655
C(2) C(1) C(6) C(5) 0.13(17) ? . . . .
C(6) C(1) C(2) C(3) -0.16(16) ? . . . .
C(1) C(2) C(3) N(1) -179.71(11) ? . . . .
C(1) C(2) C(3) C(4) 0.30(17) ? . . . .
N(1) C(3) C(4) N(2) -0.01(10) ? . . . .
N(1) C(3) C(4) C(5) 179.59(10) ? . . . .
C(2) C(3) C(4) N(2) 179.98(8) ? . . . .
C(2) C(3) C(4) C(5) -0.42(17) ? . . . .
N(2) C(4) C(5) C(6) 179.88(11) ? . . . .
C(3) C(4) C(5) C(6) 0.39(17) ? . . . .
C(4) C(5) C(6) C(1) -0.25(17) ? . . . .
C(8) C(7) C(12) C(11) 0.24(17) ? . . . .
C(12) C(7) C(8) C(9) -0.69(17) ? . . . .
C(8) C(7) B(1) N(1) -1.81(19) ? . . . .
C(8) C(7) B(1) N(2) 179.27(11) ? . . . .
B(1) C(7) C(8) C(9) 178.01(11) ? . . . .
C(12) C(7) B(1) N(1) 176.81(11) ? . . . .
C(12) C(7) B(1) N(2) -2.11(19) ? . . . .
B(1) C(7) C(12) C(11) -178.47(11) ? . . . .
C(7) C(8) C(9) C(10) 0.30(19) ? . . . .
C(8) C(9) C(10) C(11) 0.55(17) ? . . . .
C(8) C(9) C(10) C(13) -179.74(11) ? . . . .
C(9) C(10) C(11) C(12) -0.99(17) ? . . . .
C(9) C(10) C(13) C(14) 2.41(17) ? . . . .
C(9) C(10) C(13) C(18) -175.44(11) ? . . . .
C(11) C(10) C(13) C(14) -177.89(11) ? . . . .
C(11) C(10) C(13) C(18) 4.26(17) ? . . . .
C(13) C(10) C(11) C(12) 179.29(11) ? . . . .
C(10) C(11) C(12) C(7) 0.62(18) ? . . . .
C(10) C(13) C(14) C(15) -177.21(11) ? . . . .
C(10) C(13) C(18) C(17) 176.86(11) ? . . . .
C(14) C(13) C(18) C(17) -1.07(18) ? . . . .
C(18) C(13) C(14) C(15) 0.72(18) ? . . . .
C(13) C(14) C(15) C(16) -0.03(14) ? . . . .
C(14) C(15) C(16) C(17) -0.32(19) ? . . . .
C(15) C(16) C(17) C(18) -0.03(14) ? . . . .
C(16) C(17) C(18) C(13) 0.8(2) ? . . . .
